data_7152459
loop_
_publ_author_name
'Davies, Stephen G.'
'Foster, Emma M.'
'Frost, Aileen B.'
'Lee, James A.'
'Roberts, Paul M.'
'Thomson, James E.'

_publ_section_title
;
 On the origins of diastereoselectivity in the conjugate additions of the
 antipodes of lithium N-benzyl-(N-\a-methylbenzyl)amide to enantiopure
 cis- and trans-dioxolane containing \a,\b-unsaturated esters.
;
_journal_issue 30
_journal_name_full 'Organic &amp; biomolecular chemistry'
_journal_page_first 6186
_journal_page_last 6200
_journal_paper_doi 10.1039/c2ob25099c
_journal_volume 10
_journal_year 2012
_chemical_absolute_configuration (3R,4R,5S)
_chemical_formula_moiety 'C16 H31 N1 O4'
_chemical_formula_sum 'C16 H31 N O4'
_chemical_formula_weight 301.43
_space_group_IT_number 4
_symmetry_cell_setting monoclinic
_symmetry_space_group_name_Hall 'P 2yb'
_symmetry_space_group_name_H-M 'P 1 21 1'
_atom_sites_solution_hydrogens geom
_atom_sites_solution_primary direct
_cell_angle_alpha 90
_cell_angle_beta 96.168(2)
_cell_angle_gamma 90
_cell_formula_units_Z 2
_cell_length_a 5.7565(2)
_cell_length_b 19.4300(8)
_cell_length_c 8.1386(3)
_cell_measurement_reflns_used 2044
_cell_measurement_temperature 150
_cell_measurement_theta_max 27
_cell_measurement_theta_min 5
_cell_volume 905.02(6)
_computing_cell_refinement 'DENZO/SCALEPACK (Otwinowski & Minor, 1997)'
_computing_data_collection 'COLLECT (Nonius, 2001).'
_computing_data_reduction 'DENZO/SCALEPACK (Otwinowski & Minor, 1997)'
_computing_molecular_graphics 'CAMERON (Watkin et al., 1996)'
_computing_publication_material 'CRYSTALS (Betteridge et al., 2003)'
_computing_structure_refinement 'CRYSTALS (Betteridge et al., 2003)'
_computing_structure_solution 'SIR92 (Altomare et al., 1994)'
_diffrn_ambient_temperature 150
_diffrn_measured_fraction_theta_full 0.990
_diffrn_measured_fraction_theta_max 0.985
_diffrn_measurement_device Area
_diffrn_measurement_device_type 'Nonius KappaCCD'
_diffrn_measurement_method \w
_diffrn_radiation_monochromator graphite
_diffrn_radiation_type 'Mo K\a'
_diffrn_radiation_wavelength 0.71073
_diffrn_reflns_av_R_equivalents 0.024
_diffrn_reflns_limit_h_max 7
_diffrn_reflns_limit_h_min -7
_diffrn_reflns_limit_k_max 24
_diffrn_reflns_limit_k_min -25
_diffrn_reflns_limit_l_max 10
_diffrn_reflns_limit_l_min -10
_diffrn_reflns_number 3857
_diffrn_reflns_theta_full 25.308
_diffrn_reflns_theta_max 27.509
_diffrn_reflns_theta_min 5.148
_diffrn_standards_number 0
_exptl_absorpt_coefficient_mu 0.078
_exptl_absorpt_correction_T_max 0.99
_exptl_absorpt_correction_T_min 0.99
_exptl_absorpt_correction_type multi-scan
_exptl_absorpt_process_details 'DENZO/SCALEPACK (Otwinowski & Minor, 1997)'
_exptl_crystal_colour colourless
_exptl_crystal_density_diffrn 1.106
_exptl_crystal_density_method 'not measured'
_exptl_crystal_description prism
_exptl_crystal_F_000 332
_exptl_crystal_size_max 0.260
_exptl_crystal_size_mid 0.080
_exptl_crystal_size_min 0.070
_refine_diff_density_max 0.20
_refine_diff_density_min -0.17
_refine_ls_extinction_method None
_refine_ls_goodness_of_fit_ref 0.9192
_refine_ls_hydrogen_treatment none
_refine_ls_matrix_type full
_refine_ls_number_parameters 190
_refine_ls_number_reflns 1907
_refine_ls_number_restraints 1
_refine_ls_R_factor_all 0.0433
_refine_ls_R_factor_gt 0.0365
_refine_ls_shift/su_max 0.0002656
_refine_ls_shift/su_mean 0.0000272
_refine_ls_structure_factor_coef Fsqd
_refine_ls_weighting_details
;
Method, part 1, Chebychev polynomial, (Watkin, 1994, Prince, 1982)
[weight] = 1.0/[A~0~*T~0~(x)+A~1~*T~1~(x) ... +A~n-1~]*T~n-1~(x)]
where A~i~ are the Chebychev coefficients listed below and x= Fcalc/Fmax
Method = Robust Weighting (Prince, 1982)
W = [weight] * [1-(deltaF/6*sigmaF)^2^]^2^
A~i~ are:
29.8 49.0 30.1 13.2 3.35
;
_refine_ls_weighting_scheme calc
_refine_ls_wR_factor_all 0.0936
_refine_ls_wR_factor_gt 0.0839
_refine_ls_wR_factor_ref 0.0936
_reflns_limit_h_max 7
_reflns_limit_h_min -7
_reflns_limit_k_max 25
_reflns_limit_k_min 0
_reflns_limit_l_max 10
_reflns_limit_l_min 0
_reflns_number_gt 1693
_reflns_number_total 2122
_reflns_threshold_expression I>2.0\s(I)
_oxford_diffrn_Wilson_B_factor 3.13
_oxford_diffrn_Wilson_scale 0.77
_oxford_refine_ls_r_factor_ref 0.0433
_oxford_refine_ls_scale 1.069(6)
_oxford_reflns_number_all 1907
_oxford_reflns_threshold_expression_ref I>-3.0\s(I)
_cod_data_source_file c2ob25099c.txt
_cod_data_source_block 67
_cod_depositor_comments
;
The following automatic conversions were performed:

'_symmetry_cell_setting' value 'Monoclinic' changed to 'monoclinic'
according to /home/saulius/struct/CIF-dictionaries/cif_core.dic
dictionary named 'cif_core.dic' version 2.4.1 from 2010-06-29.

Automatic conversion script
Id: cif_fix_values 1891 2012-01-12 08:04:46Z andrius 
;
_cod_original_formula_sum 'C16 H31 N1 O4'
_cod_database_code 7152459

loop_
_symmetry_equiv_pos_as_xyz
x,y,z
-x,y+1/2,-z

loop_
_atom_site_label
_atom_site_type_symbol
_atom_site_fract_x
_atom_site_fract_y
_atom_site_fract_z
_atom_site_U_iso_or_equiv
_atom_site_occupancy
_atom_site_adp_type
_atom_site_refinement_flags_posn
O1 O 0.7573(3) 0.65136(10) 0.70241(19) 0.0307 1.0000 Uani .
C2 C 0.7088(4) 0.71880(13) 0.7075(2) 0.0262 1.0000 Uani .
O3 O 0.5132(3) 0.74277(11) 0.69660(19) 0.0329 1.0000 Uani .
C4 C 0.9287(4) 0.76061(12) 0.7388(3) 0.0290 1.0000 Uani .
C5 C 0.9479(4) 0.82060(13) 0.6169(3) 0.0266 1.0000 Uani .
N6 N 1.1468(3) 0.86592(12) 0.6668(2) 0.0302 1.0000 Uani .
C7 C 1.1292(5) 0.90717(14) 0.8153(3) 0.0387 1.0000 Uani .
C8 C 0.9816(6) 0.97070(16) 0.7736(4) 0.0543 1.0000 Uani .
C9 C 1.3729(7) 0.92818(19) 0.8853(5) 0.0680 1.0000 Uani .
C10 C 0.9815(4) 0.79310(13) 0.4464(3) 0.0275 1.0000 Uani .
O11 O 0.7898(3) 0.74874(10) 0.39148(17) 0.0321 1.0000 Uani .
C12 C 0.7858(4) 0.74183(14) 0.2159(3) 0.0304 1.0000 Uani .
O13 O 0.9145(3) 0.79991(11) 0.16376(19) 0.0355 1.0000 Uani .
C14 C 0.9779(4) 0.84387(13) 0.3031(3) 0.0311 1.0000 Uani .
C15 C 0.8074(5) 0.90271(14) 0.3080(3) 0.0389 1.0000 Uani .
C16 C 0.9079(5) 0.67673(14) 0.1731(3) 0.0360 1.0000 Uani .
C17 C 0.5344(4) 0.74502(17) 0.1413(3) 0.0410 1.0000 Uani .
C18 C 0.5717(4) 0.59859(14) 0.6759(3) 0.0334 1.0000 Uani .
C19 C 0.4279(5) 0.59731(15) 0.8217(3) 0.0399 1.0000 Uani .
C20 C 0.7154(5) 0.53333(14) 0.6704(4) 0.0488 1.0000 Uani .
C21 C 0.4223(5) 0.61077(16) 0.5136(4) 0.0489 1.0000 Uani .
H41 H 1.0641 0.7308 0.7396 0.0349 1.0000 Uiso R
H42 H 0.9286 0.7802 0.8480 0.0341 1.0000 Uiso R
H51 H 0.7999 0.8476 0.6086 0.0317 1.0000 Uiso R
H71 H 1.0586 0.8799 0.8997 0.0451 1.0000 Uiso R
H83 H 0.9576 0.9946 0.8736 0.0809 1.0000 Uiso R
H82 H 0.8338 0.9569 0.7144 0.0813 1.0000 Uiso R
H81 H 1.0658 0.9993 0.7034 0.0819 1.0000 Uiso R
H91 H 1.3679 0.9541 0.9825 0.0962 1.0000 Uiso R
H93 H 1.4688 0.8880 0.9082 0.0963 1.0000 Uiso R
H92 H 1.4372 0.9577 0.8029 0.0956 1.0000 Uiso R
H101 H 1.1308 0.7671 0.4581 0.0335 1.0000 Uiso R
H141 H 1.1379 0.8609 0.2989 0.0357 1.0000 Uiso R
H152 H 0.7969 0.9274 0.2060 0.0549 1.0000 Uiso R
H151 H 0.6555 0.8860 0.3254 0.0557 1.0000 Uiso R
H153 H 0.8590 0.9344 0.3957 0.0546 1.0000 Uiso R
H161 H 0.9256 0.6763 0.0570 0.0536 1.0000 Uiso R
H163 H 0.8239 0.6375 0.2013 0.0532 1.0000 Uiso R
H162 H 1.0610 0.6752 0.2354 0.0530 1.0000 Uiso R
H171 H 0.5291 0.7455 0.0208 0.0593 1.0000 Uiso R
H173 H 0.4540 0.7045 0.1754 0.0595 1.0000 Uiso R
H172 H 0.4638 0.7865 0.1790 0.0586 1.0000 Uiso R
H191 H 0.3127 0.5612 0.8048 0.0579 1.0000 Uiso R
H192 H 0.5258 0.5889 0.9236 0.0575 1.0000 Uiso R
H193 H 0.3483 0.6403 0.8323 0.0576 1.0000 Uiso R
H202 H 0.6189 0.4950 0.6479 0.0750 1.0000 Uiso R
H201 H 0.8080 0.5262 0.7751 0.0748 1.0000 Uiso R
H203 H 0.8226 0.5371 0.5881 0.0752 1.0000 Uiso R
H212 H 0.3077 0.5754 0.4941 0.0751 1.0000 Uiso R
H211 H 0.5156 0.6112 0.4251 0.0746 1.0000 Uiso R
H213 H 0.3413 0.6543 0.5154 0.0752 1.0000 Uiso R
H61 H 1.2815 0.8453 0.6683 0.0357 1.0000 Uiso R

loop_
_atom_site_aniso_label
_atom_site_aniso_U_11
_atom_site_aniso_U_22
_atom_site_aniso_U_33
_atom_site_aniso_U_23
_atom_site_aniso_U_13
_atom_site_aniso_U_12
O1 0.0312(8) 0.0230(7) 0.0378(8) -0.0004(6) 0.0027(6) -0.0021(6)
C2 0.0310(11) 0.0259(10) 0.0217(9) 0.0019(8) 0.0029(8) -0.0006(9)
O3 0.0295(8) 0.0314(8) 0.0382(8) 0.0004(7) 0.0054(6) 0.0014(7)
C4 0.0336(11) 0.0261(11) 0.0269(10) 0.0014(8) 0.0011(8) -0.0015(8)
C5 0.0282(10) 0.0265(10) 0.0252(10) -0.0002(8) 0.0035(8) -0.0022(8)
N6 0.0299(10) 0.0285(9) 0.0322(10) -0.0029(8) 0.0038(7) -0.0031(8)
C7 0.0511(14) 0.0316(12) 0.0338(12) -0.0049(10) 0.0056(10) -0.0075(11)
C8 0.0639(18) 0.0406(15) 0.0598(17) -0.0166(13) 0.0126(14) 0.0018(14)
C9 0.068(2) 0.058(2) 0.071(2) -0.0273(17) -0.0205(16) -0.0005(17)
C10 0.0289(10) 0.0260(10) 0.0275(10) -0.0001(8) 0.0021(8) -0.0016(8)
O11 0.0407(8) 0.0335(8) 0.0223(7) -0.0028(6) 0.0038(6) -0.0116(7)
C12 0.0368(10) 0.0320(11) 0.0226(9) 0.0010(9) 0.0040(8) -0.0057(10)
O13 0.0474(10) 0.0351(9) 0.0245(8) 0.0012(7) 0.0064(6) -0.0065(8)
C14 0.0353(11) 0.0316(11) 0.0268(11) 0.0009(9) 0.0049(9) -0.0037(9)
C15 0.0511(14) 0.0302(12) 0.0347(12) 0.0067(10) 0.0014(10) 0.0052(11)
C16 0.0419(13) 0.0355(12) 0.0303(11) -0.0037(10) 0.0029(9) 0.0007(10)
C17 0.0344(12) 0.0543(15) 0.0336(11) -0.0070(12) 0.0009(9) -0.0006(12)
C18 0.0352(11) 0.0259(11) 0.0389(12) -0.0007(9) 0.0037(9) -0.0054(9)
C19 0.0399(13) 0.0364(13) 0.0440(13) 0.0035(11) 0.0080(10) -0.0078(11)
C20 0.0548(16) 0.0261(12) 0.0670(18) -0.0046(12) 0.0132(13) -0.0025(12)
C21 0.0586(17) 0.0449(16) 0.0403(13) -0.0013(12) -0.0087(12) -0.0136(13)

loop_
_atom_type_symbol
_atom_type_scat_dispersion_real
_atom_type_scat_dispersion_imag
_atom_type_scat_Cromer_Mann_a1
_atom_type_scat_Cromer_Mann_b1
_atom_type_scat_Cromer_Mann_a2
_atom_type_scat_Cromer_Mann_b2
_atom_type_scat_Cromer_Mann_a3
_atom_type_scat_Cromer_Mann_b3
_atom_type_scat_Cromer_Mann_a4
_atom_type_scat_Cromer_Mann_b4
_atom_type_scat_Cromer_Mann_c
_atom_type_scat_source
C 0.0033 0.0016 2.3100 20.8439 1.0200 10.2075 1.5886 0.5687 0.8650 51.6512 0.2156 'International Tables Vol C 4.2.6.8 and 6.1.1.4'
H 0.0000 0.0000 0.4930 10.5109 0.3229 26.1257 0.1402 3.1424 0.0408 57.7998 0.0030 'International Tables Vol C 4.2.6.8 and 6.1.1.4'
N 0.0061 0.0033 12.2126 0.0057 3.1322 9.8933 2.0125 28.9975 1.1663 0.5826 -11.5290 'International Tables Vol C 4.2.6.8 and 6.1.1.4'
O 0.0106 0.0060 3.0485 13.2771 2.2868 5.7011 1.5463 0.3239 0.8670 32.9089 0.2508 'International Tables Vol C 4.2.6.8 and 6.1.1.4'

loop_
_geom_angle_atom_site_label_1
_geom_angle_atom_site_label_2
_geom_angle_atom_site_label_3
_geom_angle
_geom_angle_publ_flag
C2 O1 C18 122.13(18) yes
O1 C2 O3 124.6(2) yes
O1 C2 C4 111.04(18) yes
O3 C2 C4 124.3(2) yes
C2 C4 C5 114.61(17) yes
C2 C4 H41 109.9 no
C5 C4 H41 110.0 no
C2 C4 H42 106.6 no
C5 C4 H42 107.5 no
H41 C4 H42 108.0 no
C4 C5 N6 112.54(17) yes
C4 C5 C10 110.30(18) yes
N6 C5 C10 106.98(17) yes
C4 C5 H51 108.8 no
N6 C5 H51 109.8 no
C10 C5 H51 108.3 no
C5 N6 C7 115.89(18) yes
C5 N6 H61 113.2 no
C7 N6 H61 112.4 no
N6 C7 C8 110.4(2) yes
N6 C7 C9 108.4(2) yes
C8 C7 C9 109.8(2) yes
N6 C7 H71 110.5 no
C8 C7 H71 109.2 no
C9 C7 H71 108.4 no
C7 C8 H83 109.4 no
C7 C8 H82 109.1 no
H83 C8 H82 110.9 no
C7 C8 H81 107.2 no
H83 C8 H81 110.5 no
H82 C8 H81 109.6 no
C7 C9 H91 110.5 no
C7 C9 H93 110.1 no
H91 C9 H93 109.9 no
C7 C9 H92 107.6 no
H91 C9 H92 108.0 no
H93 C9 H92 110.7 no
C5 C10 O11 109.11(16) yes
C5 C10 C14 118.58(19) yes
O11 C10 C14 101.73(16) yes
C5 C10 H101 106.6 no
O11 C10 H101 110.7 no
C14 C10 H101 110.0 no
C10 O11 C12 107.28(15) yes
O11 C12 O13 105.48(17) yes
O11 C12 C16 110.57(18) yes
O13 C12 C16 108.82(17) yes
O11 C12 C17 108.04(17) yes
O13 C12 C17 110.6(2) yes
C16 C12 C17 113.1(2) yes
C12 O13 C14 109.19(16) yes
C10 C14 O13 101.58(18) yes
C10 C14 C15 115.14(19) yes
O13 C14 C15 111.15(19) yes
C10 C14 H141 108.0 no
O13 C14 H141 109.4 no
C15 C14 H141 111.1 no
C14 C15 H152 109.8 no
C14 C15 H151 110.7 no
H152 C15 H151 109.0 no
C14 C15 H153 110.7 no
H152 C15 H153 107.9 no
H151 C15 H153 108.7 no
C12 C16 H161 109.6 no
C12 C16 H163 111.0 no
H161 C16 H163 110.1 no
C12 C16 H162 109.0 no
H161 C16 H162 109.1 no
H163 C16 H162 108.1 no
C12 C17 H171 109.2 no
C12 C17 H173 108.5 no
H171 C17 H173 109.3 no
C12 C17 H172 108.9 no
H171 C17 H172 110.0 no
H173 C17 H172 110.8 no
O1 C18 C19 110.07(19) yes
O1 C18 C20 101.30(19) yes
C19 C18 C20 110.8(2) yes
O1 C18 C21 110.62(19) yes
C19 C18 C21 112.2(2) yes
C20 C18 C21 111.4(2) yes
C18 C19 H191 108.9 no
C18 C19 H192 110.9 no
H191 C19 H192 109.2 no
C18 C19 H193 111.2 no
H191 C19 H193 108.5 no
H192 C19 H193 108.1 no
C18 C20 H202 110.9 no
C18 C20 H201 110.2 no
H202 C20 H201 108.5 no
C18 C20 H203 110.5 no
H202 C20 H203 109.6 no
H201 C20 H203 107.0 no
C18 C21 H212 110.5 no
C18 C21 H211 110.5 no
H212 C21 H211 108.6 no
C18 C21 H213 110.7 no
H212 C21 H213 107.9 no
H211 C21 H213 108.6 no

loop_
_geom_bond_atom_site_label_1
_geom_bond_atom_site_label_2
_geom_bond_distance
_geom_bond_publ_flag
O1 C2 1.341(3) yes
O1 C18 1.480(3) yes
C2 O3 1.213(3) yes
C2 C4 1.502(3) yes
C4 C5 1.542(3) yes
C4 H41 0.970 no
C4 H42 0.967 no
C5 N6 1.467(3) yes
C5 C10 1.518(3) yes
C5 H51 0.996 no
N6 C7 1.462(3) yes
N6 H61 0.872 no
C7 C8 1.516(4) yes
C7 C9 1.513(4) yes
C7 H71 0.988 no
C8 H83 0.961 no
C8 H82 0.969 no
C8 H81 0.964 no
C9 H91 0.941 no
C9 H93 0.962 no
C9 H92 0.984 no
C10 O11 1.433(3) yes
C10 C14 1.526(3) yes
C10 H101 0.993 no
O11 C12 1.433(2) yes
C12 O13 1.439(3) yes
C12 C16 1.506(3) yes
C12 C17 1.509(3) yes
O13 C14 1.435(3) yes
C14 C15 1.510(3) yes
C14 H141 0.983 no
C15 H152 0.955 no
C15 H151 0.958 no
C15 H153 0.965 no
C16 H161 0.962 no
C16 H163 0.944 no
C16 H162 0.969 no
C17 H171 0.978 no
C17 H173 0.970 no
C17 H172 0.967 no
C18 C19 1.518(4) yes
C18 C20 1.517(4) yes
C18 C21 1.515(4) yes
C19 H191 0.965 no
C19 H192 0.965 no
C19 H193 0.961 no
C20 H202 0.935 no
C20 H201 0.965 no
C20 H203 0.961 no
C21 H212 0.954 no
C21 H211 0.944 no
C21 H213 0.966 no

loop_
_geom_hbond_atom_site_label_D
_geom_hbond_atom_site_label_H
_geom_hbond_atom_site_label_A
_geom_hbond_site_symmetry_A
_geom_hbond_angle_DHA
_geom_hbond_distance_DH
_geom_hbond_distance_HA
_geom_hbond_distance_DA
_geom_hbond_publ_flag
N6 H61 O3 1_655 150 0.87 2.39 3.182(4) yes
